data_7060432
loop_
_publ_author_name
'Akhtar, Mansoor'
'Arif, Ali Muhammad'
'Ullah Khan, Shifa'
'Shan, Guo-Gang'
'Xu, Hong-liang'
'Su, Zhong-Min'

_publ_section_title
;
 Tuning the NLO response of bis-cyclometalated iridium(iii) complexes by
 modifying ligands: experimental and structural DFT analysis
;
_journal_issue 12
_journal_name_full 'New Journal of Chemistry'
_journal_page_first 5491
_journal_page_last 5496
_journal_paper_doi 10.1039/D1NJ00114K
_journal_volume 45
_journal_year 2021
_chemical_formula_moiety 'C46 H31 Ir N7 O2, F6 P'
_chemical_formula_sum 'C46 H31 F6 Ir N7 O2 P'
_chemical_formula_weight 1050.95
_space_group_crystal_system monoclinic
_space_group_IT_number 15
_space_group_name_Hall '-C 2yc'
_space_group_name_H-M_alt 'C 1 2/c 1'
_atom_sites_solution_hydrogens geom
_atom_sites_solution_primary dual
_audit_creation_date 2020-12-30
_audit_creation_method
;
Olex2 1.3
(compiled 2020.11.12 svn.r5f609507 for OlexSys, GUI svn.r6226)
;
_audit_update_record
;
2021-03-01 deposited with the CCDC.	2021-03-02 downloaded from the CCDC.
;
_cell_angle_alpha 90
_cell_angle_beta 122.688(4)
_cell_angle_gamma 90
_cell_formula_units_Z 8
_cell_length_a 32.804(5)
_cell_length_b 12.6273(15)
_cell_length_c 27.092(4)
_cell_measurement_reflns_used 9950
_cell_measurement_temperature 291.48
_cell_measurement_theta_max 25.81
_cell_measurement_theta_min 2.74
_cell_volume 9445(2)
_computing_cell_refinement 'SAINT v8.37A (Bruker, 2015)'
_computing_data_collection 'APEX3 v2019.1-0 (Bruker, 2019)'
_computing_data_reduction 'SAINT v8.37A (Bruker, 2015)'
_computing_molecular_graphics 'Olex2 1.3 (Dolomanov et al., 2009)'
_computing_publication_material 'Olex2 1.3 (Dolomanov et al., 2009)'
_computing_structure_refinement 'SHELXL 2018/3 (Sheldrick, 2015)'
_computing_structure_solution 'SHELXT 2018/2 (Sheldrick, 2018)'
_diffrn_ambient_temperature 291.48
_diffrn_measured_fraction_theta_full 0.997
_diffrn_measured_fraction_theta_max 0.993
_diffrn_measurement_device_type 'Bruker APEX-II CCD'
_diffrn_measurement_method '\f and \w scans'
_diffrn_radiation_type MoK\a
_diffrn_radiation_wavelength 0.71073
_diffrn_reflns_av_R_equivalents 0.0541
_diffrn_reflns_av_unetI/netI 0.0343
_diffrn_reflns_Laue_measured_fraction_full 0.997
_diffrn_reflns_Laue_measured_fraction_max 0.993
_diffrn_reflns_limit_h_max 40
_diffrn_reflns_limit_h_min -40
_diffrn_reflns_limit_k_max 15
_diffrn_reflns_limit_k_min -15
_diffrn_reflns_limit_l_max 33
_diffrn_reflns_limit_l_min -33
_diffrn_reflns_number 52133
_diffrn_reflns_point_group_measured_fraction_full 0.997
_diffrn_reflns_point_group_measured_fraction_max 0.993
_diffrn_reflns_theta_full 25.242
_diffrn_reflns_theta_max 26.084
_diffrn_reflns_theta_min 2.862
_diffrn_source_current 1.0
_diffrn_source_power 0.05
_diffrn_source_voltage 50.0
_diffrn_standards_number 0
_exptl_absorpt_coefficient_mu 2.928
_exptl_absorpt_correction_T_max 0.7453
_exptl_absorpt_correction_T_min 0.6487
_exptl_absorpt_correction_type multi-scan
_exptl_absorpt_process_details
;
SADABS-2016/2 (Bruker,2016/2) was used for absorption correction.
wR2(int) was 0.0684 before and 0.0518 after correction.
The Ratio of minimum to maximum transmission is 0.8704.
The \l/2 correction factor is Not present.
;
_exptl_crystal_colour colourless
_exptl_crystal_colour_primary colourless
_exptl_crystal_density_diffrn 1.478
_exptl_crystal_description block
_exptl_crystal_F_000 4144
_exptl_crystal_size_max 0.3
_exptl_crystal_size_mid 0.28
_exptl_crystal_size_min 0.28
_refine_diff_density_max 1.467
_refine_diff_density_min -2.211
_refine_diff_density_rms 0.147
_refine_ls_extinction_method none
_refine_ls_goodness_of_fit_ref 1.235
_refine_ls_hydrogen_treatment constr
_refine_ls_matrix_type full
_refine_ls_number_parameters 577
_refine_ls_number_reflns 9297
_refine_ls_number_restraints 31
_refine_ls_restrained_S_all 1.245
_refine_ls_R_factor_all 0.0787
_refine_ls_R_factor_gt 0.0688
_refine_ls_shift/su_max 0.001
_refine_ls_shift/su_mean 0.000
_refine_ls_structure_factor_coef Fsqd
_refine_ls_weighting_details 'w=1/[\s^2^(Fo^2^)+(0.0285P)^2^+205.8021P] where P=(Fo^2^+2Fc^2^)/3'
_refine_ls_weighting_scheme calc
_refine_ls_wR_factor_gt 0.1563
_refine_ls_wR_factor_ref 0.1601
_reflns_Friedel_coverage 0.000
_reflns_number_gt 8041
_reflns_number_total 9297
_reflns_threshold_expression 'I > 2\s(I)'
_cod_data_source_file d1nj00114k2.cif
_cod_data_source_block 2
_cod_depositor_comments 'Adding full bibliography for 7060432.cif.'
_cod_database_code 7060432
_shelx_shelxl_version_number 2018/3
_shelx_space_group_comment
;
The symmetry employed for this shelxl refinement is uniquely defined
by the following loop, which should always be used as a source of
symmetry information in preference to the above space-group names.
They are only intended as comments.
;
_shelx_estimated_absorpt_t_max 0.494
_shelx_estimated_absorpt_t_min 0.474
_olex2_refinement_description
;
1. Fixed Uiso
 At 1.2 times of:
  All C(H) groups
2. Rigid bond restraints
 N8, C18
 with sigma for 1-2 distances of 0.02 and sigma for 1-3 distances of 0.01
3. Uiso/Uaniso restraints and constraints
Uanis(F1) \\sim Ueq, Uanis(F4) \\sim Ueq, Uanis(F5) \\sim Ueq, Uanis(F2) \\sim
Ueq: with sigma of 0.01 and sigma for terminal atoms of 0.02
Uanis(F3) \\sim Ueq: with sigma of 0.01 and sigma for terminal atoms of 0.02
4. Others
 Fixed Sof: Ir1(0.5) Ir2(0.5)
5.a Aromatic/amide H refined with riding coordinates:
 C16(H16), C28(H28), C30(H30), C32(H32), C34(H34), C36(H36), C38(H38),
 C40(H40), C44(H44), C11(H11), C23(H23), C3(H3), C25(H25), C13(H13), C27(H27),
 C7(H7), C29(H29), C15(H15), C31(H31), C2(H2), C33(H33), C17(H17), C35(H35),
 C9(H9), C37(H37), C19(H19), C39(H39), C5(H5), C41(H41), C21(H21), C43(H43)
;
_smtbx_masks_void_probe_radius 1.2
_smtbx_masks_void_truncation_radius 1.2
_olex2_submission_special_instructions 'No special instructions were received'

loop_
_space_group_symop_operation_xyz
'x, y, z'
'-x, y, -z+1/2'
'x+1/2, y+1/2, z'
'-x+1/2, y+1/2, -z+1/2'
'-x, -y, -z'
'x, -y, z-1/2'
'-x+1/2, -y+1/2, -z'
'x+1/2, -y+1/2, z-1/2'

loop_
_atom_site_label
_atom_site_type_symbol
_atom_site_fract_x
_atom_site_fract_y
_atom_site_fract_z
_atom_site_U_iso_or_equiv
_atom_site_adp_type
_atom_site_occupancy
_atom_site_site_symmetry_order
_atom_site_calc_flag
_atom_site_refinement_flags_posn
_atom_site_refinement_flags_adp
_atom_site_refinement_flags_occupancy
_atom_site_disorder_assembly
_atom_site_disorder_group
Ir1 Ir 0.31186(12) 0.53930(18) 0.35084(12) 0.0231(3) Uani 0.5 1 d . . P A 1
O1 O 0.2271(2) 0.6128(5) 0.4137(3) 0.0432(15) Uani 1 1 d . . . . .
O2 O 0.3216(2) 0.3453(5) 0.2376(2) 0.0399(14) Uani 1 1 d . . . . .
N1 N 0.3364(2) 0.4335(5) 0.3149(3) 0.0366(16) Uani 1 1 d . . . . .
N4 N 0.2780(2) 0.6074(5) 0.3858(3) 0.0361(16) Uani 1 1 d . . . . .
N6 N 0.3780(3) 0.3722(6) 0.3318(3) 0.0437(19) Uani 1 1 d . . . . .
N8 N 0.3797(3) 0.5470(7) 0.4348(4) 0.058(2) Uani 1 1 d . U . . .
C1 C 0.3040(3) 0.4130(7) 0.2598(4) 0.0366(19) Uani 1 1 d . . . . .
C4 C 0.2494(3) 0.4391(7) 0.3897(4) 0.041(2) Uani 1 1 d . . . . .
N9 N 0.3461(3) 0.6674(7) 0.3398(4) 0.061(2) Uani 1 1 d . . . . .
N5 N 0.2736(3) 0.7136(5) 0.3968(3) 0.0378(17) Uani 1 1 d . . . . .
C46 C 0.2792(3) 0.4042(6) 0.3706(4) 0.040(2) Uani 1 1 d . . . . .
C6 C 0.2506(3) 0.5516(7) 0.3964(4) 0.040(2) Uani 1 1 d . . . . .
C8 C 0.2436(3) 0.7125(7) 0.4140(4) 0.040(2) Uani 1 1 d . . . . .
C10 C 0.2577(3) 0.4611(7) 0.2314(4) 0.0376(19) Uani 1 1 d . . . . .
C12 C 0.3672(3) 0.3250(7) 0.2840(4) 0.0376(19) Uani 1 1 d . . . . .
C14 C 0.3961(3) 0.2485(7) 0.2749(4) 0.041(2) Uani 1 1 d . . . . .
N7 N 0.4464(4) 0.6396(7) 0.4900(4) 0.067(3) Uani 1 1 d . . . . .
C45 C 0.2536(3) 0.5249(7) 0.2713(4) 0.0389(19) Uani 1 1 d . . . . .
C16 C 0.4129(4) 0.7740(8) 0.3763(5) 0.057(3) Uani 1 1 d . . . . .
H16 H 0.444120 0.788405 0.407662 0.069 Uiso 1 1 calc R U . . .
C18 C 0.4056(3) 0.6326(7) 0.4343(4) 0.039(2) Uani 1 1 d . U . . .
C20 C 0.2244(4) 0.8007(8) 0.4291(4) 0.046(2) Uani 1 1 d . . . . .
C22 C 0.4484(4) 0.5578(7) 0.5248(4) 0.045(2) Uani 1 1 d . . . . .
C24 C 0.3893(4) 0.6970(9) 0.3844(5) 0.063(3) Uani 1 1 d . . . . .
C26 C 0.4800(4) 0.7270(8) 0.5122(5) 0.056(3) Uani 1 1 d . . . . .
C28 C 0.2212(4) 0.4511(8) 0.1727(4) 0.047(2) Uani 1 1 d . . . . .
H28 H 0.225286 0.406717 0.148315 0.056 Uiso 1 1 calc R U . . .
C30 C 0.2228(5) 0.3710(9) 0.4013(5) 0.065(3) Uani 1 1 d . . . . .
H30 H 0.202385 0.396716 0.412488 0.079 Uiso 1 1 calc R U . . .
C32 C 0.2103(3) 0.5799(7) 0.2472(4) 0.046(2) Uani 1 1 d . . . . .
H32 H 0.205517 0.622645 0.271555 0.055 Uiso 1 1 calc R U . . .
C34 C 0.4986(4) 0.9070(9) 0.5449(5) 0.062(3) Uani 1 1 d . . . . .
H34 H 0.490428 0.971143 0.554301 0.074 Uiso 1 1 calc R U . . .
C36 C 0.3922(4) 0.4117(7) 0.5055(5) 0.050(2) Uani 1 1 d . . . . .
H36 H 0.364296 0.372167 0.481931 0.060 Uiso 1 1 calc R U . . .
C38 C 0.3761(4) 0.1984(8) 0.2206(5) 0.055(3) Uani 1 1 d . . . . .
H38 H 0.345241 0.216722 0.189687 0.066 Uiso 1 1 calc R U . . .
C40 C 0.1837(4) 0.7925(10) 0.4310(5) 0.065(3) Uani 1 1 d . . . . .
H40 H 0.167922 0.727788 0.423806 0.078 Uiso 1 1 calc R U . . .
C42 C 0.4037(4) 0.5002(8) 0.4867(5) 0.060(3) Uani 1 1 d . . . . .
C44 C 0.3254(4) 0.7257(8) 0.2860(5) 0.059(3) Uani 1 1 d . . . . .
H44 H 0.294956 0.704651 0.255186 0.070 Uiso 1 1 calc R U . . .
C11 C 0.1788(4) 0.5074(8) 0.1507(4) 0.051(2) Uani 1 1 d . . . . .
H11 H 0.153912 0.501061 0.111454 0.062 Uiso 1 1 calc R U . . .
C23 C 0.3467(5) 0.8103(11) 0.2757(7) 0.089(4) Uani 1 1 d . . . . .
H23 H 0.331771 0.847959 0.240646 0.107 Uiso 1 1 calc R U . . .
C3 C 0.4415(4) 0.2172(10) 0.3204(5) 0.067(3) Uani 1 1 d . . . . .
H3 H 0.454881 0.247304 0.357384 0.080 Uiso 1 1 calc R U . . .
C25 C 0.2298(6) 0.9863(10) 0.4545(5) 0.079(4) Uani 1 1 d . . . . .
H25 H 0.246081 1.050651 0.463627 0.095 Uiso 1 1 calc R U . . .
C13 C 0.5441(4) 0.8921(10) 0.5544(6) 0.073(3) Uani 1 1 d . . . . .
H13 H 0.566675 0.946546 0.571563 0.087 Uiso 1 1 calc R U . . .
C27 C 0.1886(6) 0.9769(12) 0.4542(6) 0.088(5) Uani 1 1 d . . . . .
H27 H 0.175749 1.036410 0.461252 0.106 Uiso 1 1 calc R U . . .
C7 C 0.1738(4) 0.5738(9) 0.1881(5) 0.055(3) Uani 1 1 d . . . . .
H7 H 0.145945 0.614322 0.173461 0.067 Uiso 1 1 calc R U . . .
C29 C 0.2272(5) 0.2645(9) 0.3959(6) 0.079(4) Uani 1 1 d . . . . .
H29 H 0.210020 0.217186 0.404245 0.095 Uiso 1 1 calc R U . . .
C15 C 0.1657(5) 0.8829(12) 0.4439(5) 0.077(4) Uani 1 1 d . . . . .
H15 H 0.138066 0.877617 0.445308 0.092 Uiso 1 1 calc R U . . .
C31 C 0.2473(5) 0.8989(9) 0.4410(5) 0.060(3) Uani 1 1 d . . . . .
H31 H 0.274920 0.905788 0.439751 0.073 Uiso 1 1 calc R U . . .
C2 C 0.4660(4) 0.8264(9) 0.5217(5) 0.065(3) Uani 1 1 d . . . . .
H2 H 0.434496 0.836999 0.512051 0.078 Uiso 1 1 calc R U . . .
C33 C 0.2833(4) 0.2962(7) 0.3660(4) 0.051(3) Uani 1 1 d . . . . .
H33 H 0.303742 0.270456 0.354826 0.061 Uiso 1 1 calc R U . . .
C17 C 0.5253(4) 0.7194(10) 0.5189(7) 0.081(4) Uani 1 1 d . . . . .
H17 H 0.534129 0.656849 0.508949 0.097 Uiso 1 1 calc R U . . .
C35 C 0.4459(5) 0.0894(11) 0.2577(6) 0.081(4) Uani 1 1 d . . . . .
H35 H 0.461431 0.033039 0.252445 0.097 Uiso 1 1 calc R U . . .
C9 C 0.2571(5) 0.2259(10) 0.3779(6) 0.077(4) Uani 1 1 d . . . . .
H9 H 0.259477 0.153429 0.373974 0.092 Uiso 1 1 calc R U . . .
C37 C 0.5568(4) 0.8038(11) 0.5401(6) 0.075(4) Uani 1 1 d . . . . .
H37 H 0.586818 0.798725 0.544239 0.089 Uiso 1 1 calc R U . . .
C19 C 0.4015(5) 0.1232(12) 0.2128(6) 0.087(4) Uani 1 1 d . . . . .
H19 H 0.388355 0.093605 0.175819 0.104 Uiso 1 1 calc R U . . .
C39 C 0.3961(6) 0.8343(12) 0.3270(7) 0.096(5) Uani 1 1 d . . . . .
H39 H 0.414888 0.887958 0.325596 0.115 Uiso 1 1 calc R U . . .
C5 C 0.4672(5) 0.1412(10) 0.3112(6) 0.077(4) Uani 1 1 d . . . . .
H5 H 0.498843 0.124884 0.340958 0.092 Uiso 1 1 calc R U . . .
C41 C 0.4790(6) 0.5248(11) 0.5795(6) 0.086(4) Uani 1 1 d . . . . .
H41 H 0.507817 0.561052 0.603813 0.104 Uiso 1 1 calc R U . . .
C21 C 0.4257(5) 0.3875(11) 0.5620(6) 0.075(4) Uani 1 1 d . . . . .
H21 H 0.419129 0.328736 0.577270 0.090 Uiso 1 1 calc R U . . .
C43 C 0.4684(6) 0.4401(12) 0.5995(6) 0.100(5) Uani 1 1 d . . . . .
H43 H 0.489237 0.416777 0.637801 0.120 Uiso 1 1 calc R U . . .
Ir2 Ir 0.31338(13) 0.51382(19) 0.35909(13) 0.0354(5) Uani 0.5 1 d . . P A 2
P1 P 0.38817(16) 1.0479(3) 0.5608(2) 0.0857(11) Uani 1 1 d . . . . .
F1 F 0.3458(4) 0.9929(9) 0.5594(6) 0.154(4) Uani 1 1 d . U . . .
F2 F 0.4375(5) 1.0978(11) 0.5744(7) 0.184(5) Uani 1 1 d . U . . .
F3 F 0.4198(5) 0.9509(10) 0.5937(7) 0.188(6) Uani 1 1 d . U . . .
F4 F 0.3811(6) 0.9983(15) 0.5067(7) 0.226(7) Uani 1 1 d . U . . .
F5 F 0.3971(7) 1.0957(17) 0.6173(8) 0.241(8) Uani 1 1 d . U . . .
F8 F 0.3605(9) 1.1407(14) 0.5304(12) 0.318(13) Uani 1 1 d . . . . .

loop_
_atom_site_aniso_label
_atom_site_aniso_U_11
_atom_site_aniso_U_22
_atom_site_aniso_U_33
_atom_site_aniso_U_23
_atom_site_aniso_U_13
_atom_site_aniso_U_12
Ir1 0.0309(4) 0.0132(8) 0.0237(6) 0.0026(5) 0.0137(4) 0.0046(6)
O1 0.056(4) 0.034(3) 0.055(4) 0.001(3) 0.041(3) 0.007(3)
O2 0.035(3) 0.048(4) 0.036(3) -0.007(3) 0.019(3) 0.008(3)
N1 0.032(4) 0.029(4) 0.045(4) -0.005(3) 0.019(3) 0.010(3)
N4 0.038(4) 0.018(3) 0.056(4) -0.010(3) 0.027(4) 0.000(3)
N6 0.033(4) 0.052(5) 0.041(4) -0.004(4) 0.017(3) 0.016(3)
N8 0.055(5) 0.062(6) 0.050(5) -0.014(4) 0.024(4) 0.011(4)
C1 0.040(5) 0.036(5) 0.037(5) -0.007(4) 0.023(4) -0.002(4)
C4 0.044(5) 0.037(5) 0.046(5) 0.004(4) 0.027(4) 0.002(4)
N9 0.062(6) 0.045(5) 0.078(6) -0.026(5) 0.039(5) -0.002(4)
N5 0.051(4) 0.021(3) 0.045(4) -0.011(3) 0.028(4) 0.002(3)
C46 0.045(5) 0.019(4) 0.043(5) -0.003(3) 0.016(4) 0.014(4)
C6 0.042(5) 0.042(5) 0.041(5) 0.000(4) 0.025(4) 0.014(4)
C8 0.044(5) 0.037(5) 0.035(5) 0.004(4) 0.020(4) 0.010(4)
C10 0.036(4) 0.039(5) 0.041(5) -0.002(4) 0.023(4) -0.002(4)
C12 0.037(5) 0.041(5) 0.035(5) -0.002(4) 0.020(4) 0.005(4)
C14 0.040(5) 0.046(5) 0.042(5) 0.005(4) 0.026(4) 0.009(4)
N7 0.072(6) 0.046(5) 0.061(6) -0.007(4) 0.022(5) -0.010(5)
C45 0.043(5) 0.035(5) 0.047(5) -0.006(4) 0.029(4) -0.002(4)
C16 0.065(7) 0.047(6) 0.061(7) -0.004(5) 0.035(6) -0.008(5)
C18 0.036(5) 0.028(4) 0.044(5) -0.019(4) 0.016(4) -0.009(3)
C20 0.058(6) 0.055(6) 0.028(4) 0.004(4) 0.024(4) 0.023(5)
C22 0.050(6) 0.038(5) 0.031(4) 0.002(4) 0.012(4) 0.005(4)
C24 0.071(8) 0.058(7) 0.061(7) -0.002(6) 0.037(6) 0.015(6)
C26 0.050(6) 0.040(6) 0.065(7) -0.006(5) 0.023(5) 0.000(5)
C28 0.057(6) 0.045(6) 0.038(5) -0.001(4) 0.026(5) 0.008(4)
C30 0.087(9) 0.045(6) 0.085(8) 0.012(6) 0.060(8) 0.013(6)
C32 0.051(6) 0.037(5) 0.056(6) 0.001(4) 0.034(5) 0.015(4)
C34 0.059(7) 0.042(6) 0.071(7) 0.003(5) 0.025(6) 0.007(5)
C36 0.058(6) 0.027(5) 0.074(7) -0.002(4) 0.043(6) 0.000(4)
C38 0.050(6) 0.053(6) 0.059(6) -0.013(5) 0.027(5) 0.011(5)
C40 0.063(7) 0.079(8) 0.056(7) -0.014(6) 0.034(6) 0.015(6)
C42 0.072(7) 0.049(6) 0.063(7) 0.006(5) 0.040(6) 0.023(5)
C44 0.060(7) 0.044(6) 0.047(6) 0.008(5) 0.012(5) 0.021(5)
C11 0.044(5) 0.052(6) 0.044(5) 0.002(4) 0.015(4) 0.012(4)
C23 0.088(10) 0.061(8) 0.115(12) -0.002(8) 0.053(10) -0.024(7)
C3 0.059(7) 0.085(9) 0.059(7) -0.006(6) 0.034(6) 0.023(6)
C25 0.129(12) 0.053(7) 0.069(8) 0.007(6) 0.063(9) 0.037(8)
C13 0.057(7) 0.059(8) 0.075(8) -0.006(6) 0.018(6) -0.017(6)
C27 0.110(12) 0.085(10) 0.063(8) 0.001(7) 0.042(8) 0.056(9)
C7 0.051(6) 0.054(6) 0.057(6) 0.009(5) 0.027(5) 0.019(5)
C29 0.105(10) 0.049(7) 0.115(11) 0.029(7) 0.080(10) 0.028(7)
C15 0.074(8) 0.095(11) 0.069(8) -0.004(7) 0.043(7) 0.031(8)
C31 0.088(8) 0.052(6) 0.055(6) 0.010(5) 0.047(6) 0.020(6)
C2 0.048(6) 0.056(7) 0.083(8) -0.024(6) 0.029(6) -0.007(5)
C33 0.058(6) 0.029(5) 0.060(6) -0.007(4) 0.028(5) 0.017(4)
C17 0.065(8) 0.050(7) 0.134(12) -0.033(7) 0.058(8) -0.008(6)
C35 0.082(9) 0.078(9) 0.099(10) -0.008(8) 0.061(9) 0.020(7)
C9 0.109(11) 0.043(6) 0.084(9) -0.007(6) 0.056(9) -0.001(7)
C37 0.047(7) 0.084(9) 0.086(9) -0.011(7) 0.031(7) -0.023(6)
C19 0.080(9) 0.115(12) 0.076(9) -0.030(8) 0.049(8) 0.018(8)
C39 0.142(15) 0.072(9) 0.109(12) 0.003(8) 0.091(12) -0.014(9)
C5 0.067(8) 0.067(8) 0.093(10) 0.007(7) 0.040(7) 0.031(6)
C41 0.107(11) 0.072(9) 0.068(8) 0.027(7) 0.040(8) 0.031(8)
C21 0.064(8) 0.073(8) 0.069(8) -0.008(7) 0.023(7) 0.008(6)
C43 0.123(13) 0.078(10) 0.063(9) 0.012(7) 0.026(9) 0.011(9)
Ir2 0.0395(7) 0.0312(13) 0.0400(11) -0.0105(7) 0.0245(8) -0.0014(9)
P1 0.092(3) 0.084(3) 0.111(3) 0.014(2) 0.075(3) 0.013(2)
F1 0.119(7) 0.137(9) 0.240(12) -0.018(8) 0.119(8) -0.009(6)
F2 0.169(10) 0.178(11) 0.265(13) -0.051(10) 0.156(10) -0.033(8)
F3 0.179(10) 0.147(10) 0.246(13) 0.101(9) 0.119(10) 0.045(8)
F4 0.256(14) 0.299(16) 0.162(10) -0.047(10) 0.138(10) 0.040(12)
F5 0.248(14) 0.297(16) 0.222(13) -0.099(12) 0.156(12) -0.054(12)
F8 0.43(3) 0.178(16) 0.47(3) 0.177(19) 0.32(3) 0.193(19)

loop_
_atom_type_symbol
_atom_type_description
_atom_type_scat_dispersion_real
_atom_type_scat_dispersion_imag
_atom_type_scat_source
C C 0.0033 0.0016 'International Tables Vol C Tables 4.2.6.8 and 6.1.1.4'
H H 0.0000 0.0000 'International Tables Vol C Tables 4.2.6.8 and 6.1.1.4'
F F 0.0171 0.0103 'International Tables Vol C Tables 4.2.6.8 and 6.1.1.4'
Ir Ir -1.4442 7.9887 'International Tables Vol C Tables 4.2.6.8 and 6.1.1.4'
N N 0.0061 0.0033 'International Tables Vol C Tables 4.2.6.8 and 6.1.1.4'
O O 0.0106 0.0060 'International Tables Vol C Tables 4.2.6.8 and 6.1.1.4'
P P 0.1023 0.0942 'International Tables Vol C Tables 4.2.6.8 and 6.1.1.4'

loop_
_geom_angle_atom_site_label_1
_geom_angle_atom_site_label_2
_geom_angle_atom_site_label_3
_geom_angle
_geom_angle_site_symmetry_1
_geom_angle_site_symmetry_3
_geom_angle_publ_flag
N1 Ir1 N8 94.8(3) . . ?
N1 Ir1 N9 93.3(3) . . ?
N1 Ir1 C46 88.8(3) . . ?
N4 Ir1 N1 164.3(3) . . ?
N4 Ir1 N8 90.1(3) . . ?
N4 Ir1 N9 102.4(3) . . ?
N4 Ir1 C46 75.7(3) . . ?
N8 Ir1 C46 97.9(4) . . ?
N9 Ir1 N8 77.7(4) . . ?
N9 Ir1 C46 175.3(4) . . ?
C45 Ir1 N1 79.6(3) . . ?
C45 Ir1 N4 95.7(3) . . ?
C45 Ir1 N8 174.2(4) . . ?
C45 Ir1 N9 101.2(4) . . ?
C45 Ir1 C46 83.3(4) . . ?
C6 O1 C8 103.5(7) . . ?
C1 O2 C12 103.3(6) . . ?
N6 N1 Ir1 139.4(6) . . ?
N6 N1 Ir2 133.9(6) . . ?
C1 N1 Ir1 112.6(5) . . ?
C1 N1 N6 108.1(7) . . ?
C1 N1 Ir2 116.4(6) . . ?
N5 N4 Ir1 131.3(6) . . ?
N5 N4 Ir2 140.7(6) . . ?
C6 N4 Ir1 120.1(5) . . ?
C6 N4 N5 108.1(7) . . ?
C6 N4 Ir2 111.1(5) . . ?
C12 N6 N1 103.5(7) . . ?
C18 N8 Ir1 108.3(6) . . ?
C18 N8 Ir2 118.1(7) . . ?
C42 N8 Ir1 141.5(9) . . ?
C42 N8 C18 110.2(9) . . ?
C42 N8 Ir2 131.7(9) . . ?
O2 C1 C10 128.5(8) . . ?
N1 C1 O2 110.9(7) . . ?
N1 C1 C10 120.6(7) . . ?
C46 C4 C6 112.5(8) . . ?
C30 C4 C46 122.8(9) . . ?
C30 C4 C6 124.6(9) . . ?
C24 N9 Ir1 118.8(9) . . ?
C24 N9 C44 117.9(10) . . ?
C24 N9 Ir2 114.3(8) . . ?
C44 N9 Ir1 123.3(7) . . ?
C44 N9 Ir2 127.8(7) . . ?
C8 N5 N4 104.6(7) . . ?
C4 C46 Ir1 111.7(6) . . ?
C4 C46 Ir2 114.9(6) . . ?
C33 C46 Ir1 130.4(8) . . ?
C33 C46 C4 117.8(9) . . ?
C33 C46 Ir2 127.1(8) . . ?
O1 C6 C4 129.5(8) . . ?
N4 C6 O1 111.3(8) . . ?
N4 C6 C4 119.2(7) . . ?
O1 C8 C20 118.7(8) . . ?
N5 C8 O1 112.4(7) . . ?
N5 C8 C20 128.7(9) . . ?
C45 C10 C1 110.2(7) . . ?
C28 C10 C1 126.4(8) . . ?
C28 C10 C45 123.4(8) . . ?
O2 C12 C14 117.2(7) . . ?
N6 C12 O2 114.2(7) . . ?
N6 C12 C14 128.5(8) . . ?
C38 C14 C12 119.9(8) . . ?
C3 C14 C12 121.4(9) . . ?
C3 C14 C38 118.4(9) . . ?
C18 N7 C26 125.2(9) . . ?
C22 N7 C18 111.3(8) . . ?
C22 N7 C26 123.1(9) . . ?
C10 C45 Ir1 117.0(6) . . ?
C10 C45 Ir2 114.2(6) . . ?
C32 C45 Ir1 127.7(7) . . ?
C32 C45 C10 114.9(8) . . ?
C32 C45 Ir2 130.9(7) . . ?
C24 C16 H16 116.4 . . ?
C24 C16 C39 127.2(13) . . ?
C39 C16 H16 116.4 . . ?
N8 C18 C24 122.9(9) . . ?
N7 C18 N8 106.1(8) . . ?
N7 C18 C24 130.9(9) . . ?
C40 C20 C8 122.4(10) . . ?
C40 C20 C31 118.2(10) . . ?
C31 C20 C8 119.3(9) . . ?
N7 C22 C42 103.4(8) . . ?
C41 C22 N7 136.7(11) . . ?
C41 C22 C42 119.9(11) . . ?
N9 C24 C16 119.0(11) . . ?
N9 C24 C18 112.2(11) . . ?
C16 C24 C18 128.6(11) . . ?
C2 C26 N7 120.5(10) . . ?
C17 C26 N7 121.4(10) . . ?
C17 C26 C2 117.7(10) . . ?
C10 C28 H28 120.2 . . ?
C11 C28 C10 119.6(9) . . ?
C11 C28 H28 120.2 . . ?
C4 C30 H30 120.9 . . ?
C29 C30 C4 118.2(11) . . ?
C29 C30 H30 120.9 . . ?
C45 C32 H32 118.6 . . ?
C45 C32 C7 122.7(9) . . ?
C7 C32 H32 118.6 . . ?
C13 C34 H34 120.6 . . ?
C2 C34 H34 120.6 . . ?
C2 C34 C13 118.9(11) . . ?
C42 C36 H36 123.5 . . ?
C21 C36 H36 123.5 . . ?
C21 C36 C42 112.9(11) . . ?
C14 C38 H38 119.9 . . ?
C19 C38 C14 120.2(10) . . ?
C19 C38 H38 119.9 . . ?
C20 C40 H40 120.2 . . ?
C20 C40 C15 119.7(13) . . ?
C15 C40 H40 120.2 . . ?
N8 C42 C22 109.0(10) . . ?
N8 C42 C36 129.6(12) . . ?
C36 C42 C22 121.4(10) . . ?
N9 C44 H44 117.0 . . ?
C23 C44 N9 126.0(11) . . ?
C23 C44 H44 117.0 . . ?
C28 C11 H11 120.6 . . ?
C28 C11 C7 118.9(9) . . ?
C7 C11 H11 120.6 . . ?
C44 C23 H23 123.8 . . ?
C44 C23 C39 112.4(13) . . ?
C39 C23 H23 123.8 . . ?
C14 C3 H3 119.9 . . ?
C14 C3 C5 120.3(11) . . ?
C5 C3 H3 119.9 . . ?
C27 C25 H25 120.5 . . ?
C27 C25 C31 119.0(14) . . ?
C31 C25 H25 120.5 . . ?
C34 C13 H13 118.6 . . ?
C37 C13 C34 122.7(11) . . ?
C37 C13 H13 118.6 . . ?
C25 C27 H27 119.3 . . ?
C15 C27 C25 121.3(12) . . ?
C15 C27 H27 119.3 . . ?
C32 C7 C11 120.4(9) . . ?
C32 C7 H7 119.8 . . ?
C11 C7 H7 119.8 . . ?
C30 C29 H29 119.5 . . ?
C30 C29 C9 121.0(12) . . ?
C9 C29 H29 119.5 . . ?
C40 C15 H15 120.0 . . ?
C27 C15 C40 120.1(13) . . ?
C27 C15 H15 120.0 . . ?
C20 C31 H31 119.2 . . ?
C25 C31 C20 121.6(12) . . ?
C25 C31 H31 119.2 . . ?
C26 C2 H2 120.0 . . ?
C34 C2 C26 120.1(11) . . ?
C34 C2 H2 120.0 . . ?
C46 C33 H33 119.8 . . ?
C46 C33 C9 120.3(10) . . ?
C9 C33 H33 119.8 . . ?
C26 C17 H17 119.8 . . ?
C37 C17 C26 120.5(11) . . ?
C37 C17 H17 119.8 . . ?
C19 C35 H35 120.8 . . ?
C19 C35 C5 118.4(11) . . ?
C5 C35 H35 120.8 . . ?
C29 C9 H9 120.1 . . ?
C33 C9 C29 119.8(11) . . ?
C33 C9 H9 120.1 . . ?
C13 C37 C17 119.4(12) . . ?
C13 C37 H37 120.3 . . ?
C17 C37 H37 120.3 . . ?
C38 C19 C35 122.1(12) . . ?
C38 C19 H19 119.0 . . ?
C35 C19 H19 119.0 . . ?
C16 C39 C23 117.3(13) . . ?
C16 C39 H39 121.4 . . ?
C23 C39 H39 121.4 . . ?
C3 C5 C35 120.2(12) . . ?
C3 C5 H5 119.9 . . ?
C35 C5 H5 119.9 . . ?
C22 C41 H41 120.0 . . ?
C43 C41 C22 120.1(15) . . ?
C43 C41 H41 120.0 . . ?
C36 C21 H21 116.3 . . ?
C36 C21 C43 127.4(14) . . ?
C43 C21 H21 116.3 . . ?
C41 C43 C21 118.3(14) . . ?
C41 C43 H43 120.9 . . ?
C21 C43 H43 120.9 . . ?
N1 Ir2 N4 167.1(3) . . ?
N1 Ir2 N8 99.3(3) . . ?
N1 Ir2 N9 85.5(3) . . ?
N1 Ir2 C45 77.4(3) . . ?
N4 Ir2 N8 91.5(3) . . ?
N4 Ir2 N9 90.9(3) . . ?
N4 Ir2 C45 90.1(3) . . ?
N8 Ir2 N9 72.5(4) . . ?
N8 Ir2 C45 159.8(4) . . ?
C46 Ir2 N1 100.1(3) . . ?
C46 Ir2 N4 82.2(3) . . ?
C46 Ir2 N8 112.3(4) . . ?
C46 Ir2 N9 171.6(4) . . ?
C46 Ir2 C45 87.8(4) . . ?
C45 Ir2 N9 87.3(3) . . ?
F1 P1 F2 169.5(9) . . ?
F1 P1 F3 88.4(7) . . ?
F3 P1 F2 84.1(8) . . ?
F4 P1 F1 97.3(9) . . ?
F4 P1 F2 89.6(9) . . ?
F4 P1 F3 86.2(10) . . ?
F4 P1 F5 177.8(12) . . ?
F5 P1 F1 83.3(8) . . ?
F5 P1 F2 89.5(9) . . ?
F5 P1 F3 91.7(11) . . ?
F8 P1 F1 94.1(11) . . ?
F8 P1 F2 93.4(12) . . ?
F8 P1 F3 177.6(11) . . ?
F8 P1 F4 93.7(13) . . ?
F8 P1 F5 88.4(12) . . ?

loop_
_geom_bond_atom_site_label_1
_geom_bond_atom_site_label_2
_geom_bond_distance
_geom_bond_site_symmetry_2
_geom_bond_publ_flag
Ir1 N1 2.057(7) . ?
Ir1 N4 2.002(7) . ?
Ir1 N8 2.161(9) . ?
Ir1 N9 2.081(10) . ?
Ir1 C46 2.229(10) . ?
Ir1 C45 1.970(9) . ?
O1 C6 1.342(9) . ?
O1 C8 1.369(11) . ?
O2 C1 1.342(10) . ?
O2 C12 1.362(10) . ?
N1 N6 1.413(9) . ?
N1 C1 1.308(11) . ?
N1 Ir2 2.003(7) . ?
N4 N5 1.399(9) . ?
N4 C6 1.291(11) . ?
N4 Ir2 2.043(7) . ?
N6 C12 1.290(11) . ?
N8 C18 1.380(13) . ?
N8 C42 1.322(13) . ?
N8 Ir2 2.073(9) . ?
C1 C10 1.417(12) . ?
C4 C46 1.399(12) . ?
C4 C6 1.429(12) . ?
C4 C30 1.377(14) . ?
N9 C24 1.327(14) . ?
N9 C44 1.435(14) . ?
N9 Ir2 2.407(10) . ?
N5 C8 1.297(11) . ?
C46 C33 1.384(11) . ?
C46 Ir2 1.911(10) . ?
C8 C20 1.443(12) . ?
C10 C45 1.413(11) . ?
C10 C28 1.385(12) . ?
C12 C14 1.465(12) . ?
C14 C38 1.397(13) . ?
C14 C3 1.384(14) . ?
N7 C18 1.377(12) . ?
N7 C22 1.375(13) . ?
N7 C26 1.442(13) . ?
C45 C32 1.386(12) . ?
C45 Ir2 2.117(10) . ?
C16 H16 0.9300 . ?
C16 C24 1.332(15) . ?
C16 C39 1.369(17) . ?
C18 C24 1.411(14) . ?
C20 C40 1.368(15) . ?
C20 C31 1.394(15) . ?
C22 C42 1.453(15) . ?
C22 C41 1.331(15) . ?
C26 C2 1.407(14) . ?
C26 C17 1.399(15) . ?
C28 H28 0.9300 . ?
C28 C11 1.378(13) . ?
C30 H30 0.9300 . ?
C30 C29 1.369(15) . ?
C32 H32 0.9300 . ?
C32 C7 1.390(14) . ?
C34 H34 0.9300 . ?
C34 C13 1.385(16) . ?
C34 C2 1.359(15) . ?
C36 H36 0.9300 . ?
C36 C42 1.363(14) . ?
C36 C21 1.351(16) . ?
C38 H38 0.9300 . ?
C38 C19 1.351(15) . ?
C40 H40 0.9300 . ?
C40 C15 1.412(15) . ?
C44 H44 0.9300 . ?
C44 C23 1.384(16) . ?
C11 H11 0.9300 . ?
C11 C7 1.391(14) . ?
C23 H23 0.9300 . ?
C23 C39 1.49(2) . ?
C3 H3 0.9300 . ?
C3 C5 1.387(15) . ?
C25 H25 0.9300 . ?
C25 C27 1.35(2) . ?
C25 C31 1.381(14) . ?
C13 H13 0.9300 . ?
C13 C37 1.319(17) . ?
C27 H27 0.9300 . ?
C27 C15 1.35(2) . ?
C7 H7 0.9300 . ?
C29 H29 0.9300 . ?
C29 C9 1.397(17) . ?
C15 H15 0.9300 . ?
C31 H31 0.9300 . ?
C2 H2 0.9300 . ?
C33 H33 0.9300 . ?
C33 C9 1.389(16) . ?
C17 H17 0.9300 . ?
C17 C37 1.377(16) . ?
C35 H35 0.9300 . ?
C35 C19 1.367(18) . ?
C35 C5 1.386(18) . ?
C9 H9 0.9300 . ?
C37 H37 0.9300 . ?
C19 H19 0.9300 . ?
C39 H39 0.9300 . ?
C5 H5 0.9300 . ?
C41 H41 0.9300 . ?
C41 C43 1.33(2) . ?
C21 H21 0.9300 . ?
C21 C43 1.378(19) . ?
C43 H43 0.9300 . ?
P1 F1 1.536(11) . ?
P1 F2 1.583(13) . ?
P1 F3 1.541(12) . ?
P1 F4 1.493(13) . ?
P1 F5 1.519(15) . ?
P1 F8 1.438(14) . ?

loop_
_geom_torsion_atom_site_label_1
_geom_torsion_atom_site_label_2
_geom_torsion_atom_site_label_3
_geom_torsion_atom_site_label_4
_geom_torsion
_geom_torsion_site_symmetry_1
_geom_torsion_site_symmetry_2
_geom_torsion_site_symmetry_3
_geom_torsion_site_symmetry_4
_geom_torsion_publ_flag
Ir1 N1 N6 C12 -178.9(7) . . . . ?
Ir1 N1 C1 O2 178.9(5) . . . . ?
Ir1 N1 C1 C10 -0.5(11) . . . . ?
Ir1 N4 N5 C8 173.4(6) . . . . ?
Ir1 N4 C6 O1 -173.3(5) . . . . ?
Ir1 N4 C6 C4 7.8(12) . . . . ?
Ir1 N8 C18 N7 175.0(6) . . . . ?
Ir1 N8 C18 C24 -3.3(11) . . . . ?
Ir1 N8 C42 C22 -175.3(8) . . . . ?
Ir1 N8 C42 C36 5.9(19) . . . . ?
Ir1 N9 C24 C16 175.3(8) . . . . ?
Ir1 N9 C24 C18 0.3(12) . . . . ?
Ir1 N9 C44 C23 -178.9(10) . . . . ?
Ir1 C46 C33 C9 -176.4(8) . . . . ?
Ir1 C45 C32 C7 171.1(8) . . . . ?
O1 C8 C20 C40 -14.1(13) . . . . ?
O1 C8 C20 C31 167.4(8) . . . . ?
O2 C1 C10 C45 178.3(8) . . . . ?
O2 C1 C10 C28 -3.2(15) . . . . ?
O2 C12 C14 C38 -1.4(13) . . . . ?
O2 C12 C14 C3 -175.5(10) . . . . ?
N1 N6 C12 O2 -2.9(10) . . . . ?
N1 N6 C12 C14 -178.3(9) . . . . ?
N1 C1 C10 C45 -2.4(12) . . . . ?
N1 C1 C10 C28 176.0(9) . . . . ?
N4 N5 C8 O1 -1.6(10) . . . . ?
N4 N5 C8 C20 -177.4(9) . . . . ?
N6 N1 C1 O2 -2.6(10) . . . . ?
N6 N1 C1 C10 178.0(8) . . . . ?
N6 C12 C14 C38 174.0(10) . . . . ?
N6 C12 C14 C3 -0.1(16) . . . . ?
N8 C18 C24 N9 2.2(14) . . . . ?
N8 C18 C24 C16 -172.2(10) . . . . ?
C1 O2 C12 N6 1.4(10) . . . . ?
C1 O2 C12 C14 177.4(8) . . . . ?
C1 N1 N6 C12 3.3(10) . . . . ?
C1 C10 C45 Ir1 4.3(10) . . . . ?
C1 C10 C45 C32 177.0(8) . . . . ?
C1 C10 C45 Ir2 -6.1(9) . . . . ?
C1 C10 C28 C11 -176.6(9) . . . . ?
C4 C46 C33 C9 2.4(15) . . . . ?
C4 C30 C29 C9 -1(2) . . . . ?
N9 C44 C23 C39 2.4(19) . . . . ?
N5 N4 C6 O1 0.3(10) . . . . ?
N5 N4 C6 C4 -178.6(8) . . . . ?
N5 C8 C20 C40 161.5(10) . . . . ?
N5 C8 C20 C31 -16.9(15) . . . . ?
C46 C4 C6 O1 -179.9(9) . . . . ?
C46 C4 C6 N4 -1.3(13) . . . . ?
C46 C4 C30 C29 2.5(18) . . . . ?
C46 C33 C9 C29 -1.3(18) . . . . ?
C6 O1 C8 N5 1.7(10) . . . . ?
C6 O1 C8 C20 178.0(8) . . . . ?
C6 N4 N5 C8 0.8(10) . . . . ?
C6 C4 C46 Ir1 -4.8(10) . . . . ?
C6 C4 C46 C33 176.2(8) . . . . ?
C6 C4 C46 Ir2 0.4(10) . . . . ?
C6 C4 C30 C29 -176.7(11) . . . . ?
C8 O1 C6 N4 -1.2(10) . . . . ?
C8 O1 C6 C4 177.6(9) . . . . ?
C8 C20 C40 C15 -177.6(10) . . . . ?
C8 C20 C31 C25 178.7(9) . . . . ?
C10 C45 C32 C7 -0.7(14) . . . . ?
C10 C28 C11 C7 0.5(16) . . . . ?
C12 O2 C1 N1 0.9(9) . . . . ?
C12 O2 C1 C10 -179.8(9) . . . . ?
C12 C14 C38 C19 -176.1(11) . . . . ?
C12 C14 C3 C5 177.1(11) . . . . ?
C14 C38 C19 C35 4(2) . . . . ?
C14 C3 C5 C35 -6(2) . . . . ?
N7 C18 C24 N9 -175.6(10) . . . . ?
N7 C18 C24 C16 10.0(19) . . . . ?
N7 C22 C42 N8 0.9(11) . . . . ?
N7 C22 C42 C36 179.7(9) . . . . ?
N7 C22 C41 C43 178.8(14) . . . . ?
N7 C26 C2 C34 177.2(11) . . . . ?
N7 C26 C17 C37 179.9(12) . . . . ?
C45 C10 C28 C11 1.6(15) . . . . ?
C45 C32 C7 C11 2.7(16) . . . . ?
C18 N8 C42 C22 1.1(11) . . . . ?
C18 N8 C42 C36 -177.6(10) . . . . ?
C18 N7 C22 C42 -2.6(11) . . . . ?
C18 N7 C22 C41 177.8(13) . . . . ?
C18 N7 C26 C2 68.8(16) . . . . ?
C18 N7 C26 C17 -104.3(14) . . . . ?
C20 C40 C15 C27 0.2(18) . . . . ?
C22 N7 C18 N8 3.3(11) . . . . ?
C22 N7 C18 C24 -178.6(10) . . . . ?
C22 N7 C26 C2 -103.4(14) . . . . ?
C22 N7 C26 C17 83.5(16) . . . . ?
C22 C41 C43 C21 1(2) . . . . ?
C24 N9 C44 C23 0.7(17) . . . . ?
C24 C16 C39 C23 -2(2) . . . . ?
C26 N7 C18 N8 -169.7(10) . . . . ?
C26 N7 C18 C24 8.4(18) . . . . ?
C26 N7 C22 C42 170.6(10) . . . . ?
C26 N7 C22 C41 -9(2) . . . . ?
C26 C17 C37 C13 0(2) . . . . ?
C28 C10 C45 Ir1 -174.1(7) . . . . ?
C28 C10 C45 C32 -1.5(13) . . . . ?
C28 C10 C45 Ir2 175.4(7) . . . . ?
C28 C11 C7 C32 -2.5(16) . . . . ?
C30 C4 C46 Ir1 176.0(9) . . . . ?
C30 C4 C46 C33 -3.0(15) . . . . ?
C30 C4 C46 Ir2 -178.8(9) . . . . ?
C30 C4 C6 O1 -0.7(17) . . . . ?
C30 C4 C6 N4 178.0(10) . . . . ?
C30 C29 C9 C33 1(2) . . . . ?
C34 C13 C37 C17 -5(2) . . . . ?
C36 C21 C43 C41 0(2) . . . . ?
C38 C14 C3 C5 2.9(18) . . . . ?
C40 C20 C31 C25 0.2(16) . . . . ?
C42 N8 C18 N7 -2.7(11) . . . . ?
C42 N8 C18 C24 179.0(9) . . . . ?
C42 C22 C41 C43 -1(2) . . . . ?
C42 C36 C21 C43 -1.6(19) . . . . ?
C44 N9 C24 C16 -4.4(15) . . . . ?
C44 N9 C24 C18 -179.3(8) . . . . ?
C44 C23 C39 C16 -1.9(19) . . . . ?
C3 C14 C38 C19 -1.9(17) . . . . ?
C25 C27 C15 C40 -2(2) . . . . ?
C13 C34 C2 C26 5.3(19) . . . . ?
C27 C25 C31 C20 -2.3(18) . . . . ?
C31 C20 C40 C15 0.9(15) . . . . ?
C31 C25 C27 C15 3(2) . . . . ?
C2 C26 C17 C37 7(2) . . . . ?
C2 C34 C13 C37 2(2) . . . . ?
C17 C26 C2 C34 -9.5(19) . . . . ?
C19 C35 C5 C3 7(2) . . . . ?
C39 C16 C24 N9 5.1(19) . . . . ?
C39 C16 C24 C18 179.2(12) . . . . ?
C5 C35 C19 C38 -6(2) . . . . ?
C41 C22 C42 N8 -179.4(10) . . . . ?
C41 C22 C42 C36 -0.6(16) . . . . ?
C21 C36 C42 N8 -179.8(11) . . . . ?
C21 C36 C42 C22 1.6(14) . . . . ?
Ir2 N1 N6 C12 167.8(7) . . . . ?
Ir2 N1 C1 O2 -170.3(5) . . . . ?
Ir2 N1 C1 C10 10.4(11) . . . . ?
Ir2 N4 N5 C8 -179.2(7) . . . . ?
Ir2 N4 C6 O1 -179.7(6) . . . . ?
Ir2 N4 C6 C4 1.4(11) . . . . ?
Ir2 N8 C18 N7 177.2(6) . . . . ?
Ir2 N8 C18 C24 -1.1(12) . . . . ?
Ir2 N8 C42 C22 -178.7(7) . . . . ?
Ir2 N8 C42 C36 2.5(17) . . . . ?
Ir2 N9 C24 C16 172.9(8) . . . . ?
Ir2 N9 C24 C18 -2.0(11) . . . . ?
Ir2 N9 C44 C23 -176.2(10) . . . . ?
Ir2 C46 C33 C9 177.6(9) . . . . ?
Ir2 C45 C32 C7 -176.9(8) . . . . ?

loop_
_smtbx_masks_void_nr
_smtbx_masks_void_average_x
_smtbx_masks_void_average_y
_smtbx_masks_void_average_z
_smtbx_masks_void_volume
_smtbx_masks_void_count_electrons
_smtbx_masks_void_content
1 0.000 0.064 0.250 472.9 43.3 ?
2 0.000 -0.064 0.750 472.9 43.5 ?
3 0.500 0.436 0.750 472.9 43.5 ?
4 0.500 0.564 0.250 472.9 43.3 ?
